data_2226580
loop_
_publ_author_name
'Stibrany, Robert T.'
'Potenza, Joseph A.'

_publ_section_title
;
 Dibromido[1,1'-dibutyl-2,2'-(pentane-1,1-diyl)di-1<i>H</i>-benzimidazole]copper(II)
;
_journal_coeditor_code LH5058
_journal_issue 7
_journal_name_full 'Acta Crystallographica Section E'
_journal_page_first m767
_journal_page_last m768
_journal_paper_doi 10.1107/S160053681002088X
_journal_volume 66
_journal_year 2010
_chemical_formula_iupac '[Cu Br2 (C27 H36 N4)]'
_chemical_formula_moiety 'C27 H36 Br2 Cu N4'
_chemical_formula_sum 'C27 H36 Br2 Cu N4'
_chemical_formula_weight 639.96
_chemical_melting_point 486
_chemical_name_systematic
;
Dibromido[1,1'-dibutyl-2,2'-(pentane-1,1-diyl)di-1<i>H</i>-
benzimidazole]copper(II)
;
_space_group_IT_number 14
_symmetry_cell_setting monoclinic
_symmetry_space_group_name_Hall '-P 2yn'
_symmetry_space_group_name_H-M 'P 1 21/n 1'
_atom_sites_solution_hydrogens geom
_atom_sites_solution_primary direct
_atom_sites_solution_secondary difmap
_audit_creation_method SHELXL-97
_cell_angle_alpha 90.00
_cell_angle_beta 96.636(3)
_cell_angle_gamma 90.00
_cell_formula_units_Z 4
_cell_length_a 13.521(2)
_cell_length_b 14.604(3)
_cell_length_c 13.881(2)
_cell_measurement_reflns_used 982
_cell_measurement_temperature 100(2)
_cell_measurement_theta_max 25.87
_cell_measurement_theta_min 2.24
_cell_volume 2722.6(8)
_computing_cell_refinement 'SAINT-Plus (Bruker, 2000)'
_computing_data_collection 'SMART (Bruker, 2000)'
_computing_data_reduction 'SAINT-Plus (Bruker, 2000)'
_computing_molecular_graphics 'ORTEPIII (Burnett & Johnson, 1996) and ORTEP32 (Farrugia, 1997)'
_computing_publication_material 'SHELXTL (Sheldrick, 2008)'
_computing_structure_refinement 'SHELXL97 (Sheldrick, 2008)'
_computing_structure_solution 'SHELXS97 (Sheldrick, 2008)'
_diffrn_ambient_temperature 100(2)
_diffrn_measured_fraction_theta_full 0.999
_diffrn_measured_fraction_theta_max 0.999
_diffrn_measurement_device_type 'Bruker SMART CCD area-detector diffractometer'
_diffrn_measurement_method '\f and \w scans'
_diffrn_radiation_monochromator graphite
_diffrn_radiation_source 'fine-focus sealed tube'
_diffrn_radiation_type MoK\a
_diffrn_radiation_wavelength 0.71073
_diffrn_reflns_av_R_equivalents 0.0375
_diffrn_reflns_av_sigmaI/netI 0.0300
_diffrn_reflns_limit_h_max 16
_diffrn_reflns_limit_h_min -16
_diffrn_reflns_limit_k_max 18
_diffrn_reflns_limit_k_min -18
_diffrn_reflns_limit_l_max 16
_diffrn_reflns_limit_l_min -17
_diffrn_reflns_number 25644
_diffrn_reflns_theta_full 26.11
_diffrn_reflns_theta_max 26.11
_diffrn_reflns_theta_min 1.99
_diffrn_standards_number 0
_exptl_absorpt_coefficient_mu 3.760
_exptl_absorpt_correction_T_max 1.00
_exptl_absorpt_correction_T_min 0.644
_exptl_absorpt_correction_type multi-scan
_exptl_absorpt_process_details '(SADABS; Bruker, 2000)'
_exptl_crystal_colour red
_exptl_crystal_density_diffrn 1.561
_exptl_crystal_density_method 'not measured'
_exptl_crystal_description blade
_exptl_crystal_F_000 1300
_exptl_crystal_size_max 0.45
_exptl_crystal_size_mid 0.18
_exptl_crystal_size_min 0.07
_refine_diff_density_max 0.738
_refine_diff_density_min -0.381
_refine_ls_extinction_method none
_refine_ls_goodness_of_fit_ref 1.000
_refine_ls_hydrogen_treatment constr
_refine_ls_matrix_type full
_refine_ls_number_parameters 310
_refine_ls_number_reflns 5405
_refine_ls_number_restraints 0
_refine_ls_restrained_S_all 1.000
_refine_ls_R_factor_all 0.0342
_refine_ls_R_factor_gt 0.0266
_refine_ls_shift/su_max 0.001
_refine_ls_shift/su_mean 0.000
_refine_ls_structure_factor_coef Fsqd
_refine_ls_weighting_details 'calc w=1/[\s^2^(Fo^2^)+(0.0324P)^2^+2.7450P] where P=(Fo^2^+2Fc^2^)/3'
_refine_ls_weighting_scheme calc
_refine_ls_wR_factor_gt 0.0626
_refine_ls_wR_factor_ref 0.0658
_reflns_number_gt 4692
_reflns_number_total 5405
_reflns_threshold_expression I>2\s(I)
_cod_data_source_file lh5058.cif
_cod_data_source_block I
_cod_original_sg_symbol_H-M 'P 21/n'
_cod_database_code 2226580
_cod_database_fobs_code 2226580

loop_
_symmetry_equiv_pos_as_xyz
'x, y, z'
'-x+1/2, y+1/2, -z+1/2'
'-x, -y, -z'
'x-1/2, -y-1/2, z-1/2'

loop_
_atom_site_type_symbol
_atom_site_label
_atom_site_fract_x
_atom_site_fract_y
_atom_site_fract_z
_atom_site_U_iso_or_equiv
_atom_site_adp_type
_atom_site_calc_flag
_atom_site_refinement_flags
_atom_site_occupancy
_atom_site_disorder_assembly
_atom_site_disorder_group
Cu Cu1 0.10186(2) 0.119645(19) 0.230340(19) 0.01124(8) Uani d . 1 . .
Br Br1 0.045118(19) -0.023221(16) 0.167330(18) 0.01896(7) Uani d . 1 . .
Br Br2 -0.049244(18) 0.184464(17) 0.267178(17) 0.01820(7) Uani d . 1 . .
N N11 0.34142(15) 0.24098(13) 0.12023(14) 0.0130(4) Uani d . 1 . .
N N13 0.20969(15) 0.16010(13) 0.15332(14) 0.0122(4) Uani d . 1 . .
N N21 0.30460(14) 0.21513(13) 0.45058(14) 0.0131(4) Uani d . 1 . .
N N23 0.18474(14) 0.15045(13) 0.35070(13) 0.0115(4) Uani d . 1 . .
C C1 0.27426(17) 0.27602(15) 0.27828(16) 0.0116(5) Uani d . 1 . .
H H1 0.3394 0.3081 0.2948 0.014 Uiso calc R 1 . .
C C2 0.18961(18) 0.34819(16) 0.26140(17) 0.0146(5) Uani d . 1 . .
H H2A 0.2043 0.3897 0.2085 0.018 Uiso calc R 1 . .
H H2B 0.1265 0.3162 0.2395 0.018 Uiso calc R 1 . .
C C3 0.17497(19) 0.40545(17) 0.35029(18) 0.0188(5) Uani d . 1 . .
H H3A 0.2319 0.4479 0.3640 0.023 Uiso calc R 1 . .
H H3B 0.1739 0.3646 0.4071 0.023 Uiso calc R 1 . .
C C4 0.0784(2) 0.46057(19) 0.3362(2) 0.0280(6) Uani d . 1 . .
H H4A 0.0215 0.4175 0.3301 0.034 Uiso calc R 1 . .
H H4B 0.0739 0.4983 0.3948 0.034 Uiso calc R 1 . .
C C5 0.0688(2) 0.52288(19) 0.2482(2) 0.0321(7) Uani d . 1 . .
H H5A 0.0632 0.4857 0.1890 0.048 Uiso calc R 1 . .
H H5B 0.1279 0.5621 0.2503 0.048 Uiso calc R 1 . .
H H5C 0.0093 0.5611 0.2484 0.048 Uiso calc R 1 . .
C C11 0.31456(18) 0.18592(16) 0.03975(17) 0.0141(5) Uani d . 1 . .
C C12 0.27675(17) 0.22314(16) 0.18544(16) 0.0118(5) Uani d . 1 . .
C C13 0.23188(18) 0.13538(16) 0.06078(17) 0.0135(5) Uani d . 1 . .
C C14 0.18405(18) 0.07574(17) -0.00812(17) 0.0159(5) Uani d . 1 . .
H H14 0.1276 0.0411 0.0049 0.019 Uiso calc R 1 . .
C C15 0.22204(19) 0.06923(18) -0.09575(18) 0.0206(5) Uani d . 1 . .
H H15 0.1911 0.0291 -0.1440 0.025 Uiso calc R 1 . .
C C16 0.3049(2) 0.1202(2) -0.11563(19) 0.0254(6) Uani d . 1 . .
H H16 0.3288 0.1137 -0.1770 0.030 Uiso calc R 1 . .
C C17 0.3529(2) 0.17963(18) -0.04871(18) 0.0199(5) Uani d . 1 . .
H H17 0.4091 0.2144 -0.0622 0.024 Uiso calc R 1 . .
C C18 0.42282(19) 0.30825(16) 0.12849(19) 0.0175(5) Uani d . 1 . .
H H18A 0.4043 0.3605 0.1682 0.021 Uiso calc R 1 . .
H H18B 0.4310 0.3319 0.0630 0.021 Uiso calc R 1 . .
C C19 0.52200(19) 0.26958(18) 0.17390(19) 0.0211(5) Uani d . 1 . .
H H19A 0.5114 0.2389 0.2355 0.025 Uiso calc R 1 . .
H H19B 0.5685 0.3212 0.1900 0.025 Uiso calc R 1 . .
C C1A 0.5710(2) 0.20174(19) 0.1109(2) 0.0250(6) Uani d . 1 . .
H H1A1 0.5247 0.1503 0.0936 0.030 Uiso calc R 1 . .
H H1A2 0.5842 0.2324 0.0501 0.030 Uiso calc R 1 . .
C C1B 0.6683(2) 0.1643(2) 0.1619(2) 0.0350(7) Uani d . 1 . .
H H1B1 0.6549 0.1296 0.2194 0.053 Uiso calc R 1 . .
H H1B2 0.7134 0.2151 0.1815 0.053 Uiso calc R 1 . .
H H1B3 0.6993 0.1239 0.1175 0.053 Uiso calc R 1 . .
C C21 0.26253(18) 0.14778(15) 0.50387(17) 0.0131(5) Uani d . 1 . .
C C22 0.25617(17) 0.21300(15) 0.35975(16) 0.0112(5) Uani d . 1 . .
C C23 0.18673(18) 0.10799(16) 0.44063(17) 0.0129(5) Uani d . 1 . .
C C24 0.12813(18) 0.03726(16) 0.47082(17) 0.0152(5) Uani d . 1 . .
H H24 0.0759 0.0107 0.4282 0.018 Uiso calc R 1 . .
C C25 0.14950(19) 0.00760(17) 0.56540(18) 0.0187(5) Uani d . 1 . .
H H25 0.1114 -0.0407 0.5884 0.022 Uiso calc R 1 . .
C C26 0.2264(2) 0.04736(17) 0.62821(18) 0.0193(5) Uani d . 1 . .
H H26 0.2392 0.0248 0.6926 0.023 Uiso calc R 1 . .
C C27 0.28417(19) 0.11836(17) 0.59950(17) 0.0172(5) Uani d . 1 . .
H H27 0.3357 0.1455 0.6425 0.021 Uiso calc R 1 . .
C C29 0.48784(19) 0.24181(18) 0.46606(19) 0.0216(6) Uani d . 1 . .
H H29A 0.5389 0.2877 0.4896 0.026 Uiso calc R 1 . .
H H29B 0.4872 0.2372 0.3948 0.026 Uiso calc R 1 . .
C C28 0.38695(18) 0.27632(17) 0.48784(18) 0.0167(5) Uani d . 1 . .
H H28A 0.3876 0.2827 0.5589 0.020 Uiso calc R 1 . .
H H28B 0.3751 0.3377 0.4586 0.020 Uiso calc R 1 . .
C C2A 0.5186(2) 0.14970(18) 0.5108(2) 0.0226(6) Uani d . 1 . .
H H2A1 0.4689 0.1029 0.4865 0.027 Uiso calc R 1 . .
H H2A2 0.5193 0.1536 0.5821 0.027 Uiso calc R 1 . .
C C2B 0.6213(2) 0.1199(2) 0.4870(2) 0.0291(6) Uani d . 1 . .
H H2B1 0.6709 0.1657 0.5114 0.044 Uiso calc R 1 . .
H H2B2 0.6203 0.1141 0.4166 0.044 Uiso calc R 1 . .
H H2B3 0.6384 0.0607 0.5177 0.044 Uiso calc R 1 . .

loop_
_atom_site_aniso_label
_atom_site_aniso_U_11
_atom_site_aniso_U_22
_atom_site_aniso_U_33
_atom_site_aniso_U_12
_atom_site_aniso_U_13
_atom_site_aniso_U_23
Cu1 0.01029(15) 0.01486(14) 0.00862(14) -0.00107(11) 0.00129(11) -0.00152(11)
Br1 0.01931(14) 0.01686(13) 0.02065(13) -0.00290(10) 0.00205(10) -0.00428(10)
Br2 0.01408(13) 0.02410(14) 0.01700(13) 0.00417(10) 0.00434(9) -0.00078(10)
N11 0.0141(10) 0.0135(10) 0.0115(10) -0.0003(8) 0.0023(8) 0.0012(8)
N13 0.0134(10) 0.0129(9) 0.0106(9) 0.0011(8) 0.0025(8) -0.0001(8)
N21 0.0134(10) 0.0136(10) 0.0121(10) -0.0023(8) 0.0006(8) 0.0010(8)
N23 0.0133(10) 0.0123(9) 0.0088(9) 0.0001(8) 0.0007(8) 0.0007(7)
C1 0.0120(11) 0.0123(11) 0.0107(11) -0.0004(9) 0.0019(9) 0.0011(9)
C2 0.0169(13) 0.0129(11) 0.0141(12) 0.0003(9) 0.0015(9) 0.0011(9)
C3 0.0214(14) 0.0182(12) 0.0172(13) 0.0023(10) 0.0038(10) -0.0035(10)
C4 0.0233(15) 0.0259(14) 0.0359(16) 0.0070(12) 0.0078(12) -0.0091(12)
C5 0.0291(16) 0.0205(14) 0.0444(19) 0.0098(12) -0.0054(14) -0.0088(13)
C11 0.0141(12) 0.0166(12) 0.0116(11) 0.0024(9) 0.0020(9) 0.0021(9)
C12 0.0108(11) 0.0142(11) 0.0104(11) 0.0032(9) 0.0011(9) 0.0035(9)
C13 0.0141(12) 0.0156(12) 0.0112(11) 0.0057(9) 0.0028(9) 0.0011(9)
C14 0.0155(12) 0.0184(12) 0.0136(12) 0.0021(10) 0.0005(9) -0.0002(10)
C15 0.0188(13) 0.0277(14) 0.0148(12) -0.0010(11) -0.0005(10) -0.0048(10)
C16 0.0232(14) 0.0417(16) 0.0121(13) 0.0002(12) 0.0063(11) -0.0020(11)
C17 0.0174(13) 0.0284(14) 0.0151(12) -0.0025(11) 0.0067(10) 0.0003(10)
C18 0.0197(13) 0.0150(12) 0.0192(13) -0.0050(10) 0.0078(10) 0.0023(10)
C19 0.0161(13) 0.0224(13) 0.0247(14) -0.0059(10) 0.0027(11) 0.0011(11)
C1A 0.0202(14) 0.0263(14) 0.0295(15) -0.0002(11) 0.0073(12) 0.0036(12)
C1B 0.0213(15) 0.0355(17) 0.049(2) 0.0031(13) 0.0057(14) 0.0073(15)
C21 0.0140(12) 0.0115(11) 0.0142(11) -0.0002(9) 0.0037(9) 0.0002(9)
C22 0.0114(11) 0.0123(11) 0.0103(11) 0.0015(9) 0.0025(9) -0.0009(9)
C23 0.0128(12) 0.0144(11) 0.0117(11) 0.0016(9) 0.0019(9) -0.0013(9)
C24 0.0150(12) 0.0159(12) 0.0147(12) -0.0028(10) 0.0021(9) -0.0018(9)
C25 0.0200(13) 0.0190(12) 0.0181(13) -0.0030(10) 0.0068(10) 0.0010(10)
C26 0.0248(14) 0.0213(13) 0.0117(12) 0.0016(11) 0.0021(10) 0.0012(10)
C27 0.0211(13) 0.0195(12) 0.0104(12) -0.0013(10) -0.0004(10) -0.0002(9)
C29 0.0164(13) 0.0274(14) 0.0201(13) -0.0068(11) -0.0017(10) 0.0035(11)
C28 0.0191(13) 0.0158(12) 0.0143(12) -0.0063(10) -0.0029(10) 0.0010(10)
C2A 0.0201(14) 0.0242(13) 0.0233(14) -0.0033(11) 0.0017(11) -0.0019(11)
C2B 0.0227(15) 0.0338(16) 0.0304(16) 0.0012(12) 0.0018(12) -0.0054(13)

loop_
_atom_type_symbol
_atom_type_description
_atom_type_scat_dispersion_real
_atom_type_scat_dispersion_imag
_atom_type_scat_source
C C 0.0033 0.0016 'International Tables Vol C Tables 4.2.6.8 and 6.1.1.4'
H H 0.0000 0.0000 'International Tables Vol C Tables 4.2.6.8 and 6.1.1.4'
N N 0.0061 0.0033 'International Tables Vol C Tables 4.2.6.8 and 6.1.1.4'
Cu Cu 0.3201 1.2651 'International Tables Vol C Tables 4.2.6.8 and 6.1.1.4'
Br Br -0.2901 2.4595 'International Tables Vol C Tables 4.2.6.8 and 6.1.1.4'

loop_
_geom_angle_atom_site_label_1
_geom_angle_atom_site_label_2
_geom_angle_atom_site_label_3
_geom_angle_site_symmetry_1
_geom_angle_site_symmetry_3
_geom_angle
_geom_angle_publ_flag
N23 Cu1 N13 . . 90.44(8) y
N23 Cu1 Br1 . . 130.64(6) y
N13 Cu1 Br1 . . 106.87(6) y
N23 Cu1 Br2 . . 98.49(6) y
N13 Cu1 Br2 . . 134.58(6) y
Br1 Cu1 Br2 . . 100.523(16) y
C12 N11 C11 . . 107.27(19) ?
C12 N11 C18 . . 127.7(2) ?
C11 N11 C18 . . 125.0(2) ?
C12 N13 C13 . . 105.99(19) ?
C12 N13 Cu1 . . 122.46(16) ?
C13 N13 Cu1 . . 131.53(16) ?
C22 N21 C21 . . 107.20(19) ?
C22 N21 C28 . . 127.3(2) ?
C21 N21 C28 . . 125.5(2) ?
C22 N23 C23 . . 106.50(19) ?
C22 N23 Cu1 . . 125.43(15) ?
C23 N23 Cu1 . . 127.91(16) ?
C22 C1 C12 . . 110.63(19) y
C22 C1 C2 . . 110.39(19) ?
C12 C1 C2 . . 107.92(18) ?
C22 C1 H1 . . 109.3 ?
C12 C1 H1 . . 109.3 ?
C2 C1 H1 . . 109.3 ?
C3 C2 C1 . . 114.4(2) ?
C3 C2 H2A . . 108.7 ?
C1 C2 H2A . . 108.7 ?
C3 C2 H2B . . 108.7 ?
C1 C2 H2B . . 108.7 ?
H2A C2 H2B . . 107.6 ?
C2 C3 C4 . . 112.0(2) ?
C2 C3 H3A . . 109.2 ?
C4 C3 H3A . . 109.2 ?
C2 C3 H3B . . 109.2 ?
C4 C3 H3B . . 109.2 ?
H3A C3 H3B . . 107.9 ?
C5 C4 C3 . . 114.3(2) ?
C5 C4 H4A . . 108.7 ?
C3 C4 H4A . . 108.7 ?
C5 C4 H4B . . 108.7 ?
C3 C4 H4B . . 108.7 ?
H4A C4 H4B . . 107.6 ?
C4 C5 H5A . . 109.5 ?
C4 C5 H5B . . 109.5 ?
H5A C5 H5B . . 109.5 ?
C4 C5 H5C . . 109.5 ?
H5A C5 H5C . . 109.5 ?
H5B C5 H5C . . 109.5 ?
C17 C11 N11 . . 131.2(2) ?
C17 C11 C13 . . 122.6(2) ?
N11 C11 C13 . . 106.2(2) ?
N13 C12 N11 . . 112.1(2) ?
N13 C12 C1 . . 124.0(2) ?
N11 C12 C1 . . 123.6(2) ?
C14 C13 C11 . . 120.3(2) ?
C14 C13 N13 . . 131.2(2) ?
C11 C13 N13 . . 108.5(2) ?
C15 C14 C13 . . 117.2(2) ?
C15 C14 H14 . . 121.4 ?
C13 C14 H14 . . 121.4 ?
C14 C15 C16 . . 121.8(2) ?
C14 C15 H15 . . 119.1 ?
C16 C15 H15 . . 119.1 ?
C17 C16 C15 . . 121.9(2) ?
C17 C16 H16 . . 119.1 ?
C15 C16 H16 . . 119.1 ?
C16 C17 C11 . . 116.3(2) ?
C16 C17 H17 . . 121.9 ?
C11 C17 H17 . . 121.9 ?
N11 C18 C19 . . 113.6(2) ?
N11 C18 H18A . . 108.9 ?
C19 C18 H18A . . 108.9 ?
N11 C18 H18B . . 108.9 ?
C19 C18 H18B . . 108.9 ?
H18A C18 H18B . . 107.7 ?
C18 C19 C1A . . 115.1(2) ?
C18 C19 H19A . . 108.5 ?
C1A C19 H19A . . 108.5 ?
C18 C19 H19B . . 108.5 ?
C1A C19 H19B . . 108.5 ?
H19A C19 H19B . . 107.5 ?
C1B C1A C19 . . 112.2(2) ?
C1B C1A H1A1 . . 109.2 ?
C19 C1A H1A1 . . 109.2 ?
C1B C1A H1A2 . . 109.2 ?
C19 C1A H1A2 . . 109.2 ?
H1A1 C1A H1A2 . . 107.9 ?
C1A C1B H1B1 . . 109.5 ?
C1A C1B H1B2 . . 109.5 ?
H1B1 C1B H1B2 . . 109.5 ?
C1A C1B H1B3 . . 109.5 ?
H1B1 C1B H1B3 . . 109.5 ?
H1B2 C1B H1B3 . . 109.5 ?
N21 C21 C27 . . 132.1(2) ?
N21 C21 C23 . . 106.0(2) ?
C27 C21 C23 . . 121.9(2) ?
N23 C22 N21 . . 111.9(2) ?
N23 C22 C1 . . 122.2(2) ?
N21 C22 C1 . . 125.8(2) ?
N23 C23 C24 . . 130.3(2) ?
N23 C23 C21 . . 108.4(2) ?
C24 C23 C21 . . 121.3(2) ?
C25 C24 C23 . . 117.0(2) ?
C25 C24 H24 . . 121.5 ?
C23 C24 H24 . . 121.5 ?
C24 C25 C26 . . 121.3(2) ?
C24 C25 H25 . . 119.3 ?
C26 C25 H25 . . 119.3 ?
C27 C26 C25 . . 122.2(2) ?
C27 C26 H26 . . 118.9 ?
C25 C26 H26 . . 118.9 ?
C26 C27 C21 . . 116.2(2) ?
C26 C27 H27 . . 121.9 ?
C21 C27 H27 . . 121.9 ?
C28 C29 C2A . . 115.0(2) ?
C28 C29 H29A . . 108.5 ?
C2A C29 H29A . . 108.5 ?
C28 C29 H29B . . 108.5 ?
C2A C29 H29B . . 108.5 ?
H29A C29 H29B . . 107.5 ?
N21 C28 C29 . . 112.9(2) ?
N21 C28 H28A . . 109.0 ?
C29 C28 H28A . . 109.0 ?
N21 C28 H28B . . 109.0 ?
C29 C28 H28B . . 109.0 ?
H28A C28 H28B . . 107.8 ?
C29 C2A C2B . . 112.2(2) ?
C29 C2A H2A1 . . 109.2 ?
C2B C2A H2A1 . . 109.2 ?
C29 C2A H2A2 . . 109.2 ?
C2B C2A H2A2 . . 109.2 ?
H2A1 C2A H2A2 . . 107.9 ?
C2A C2B H2B1 . . 109.5 ?
C2A C2B H2B2 . . 109.5 ?
H2B1 C2B H2B2 . . 109.5 ?
C2A C2B H2B3 . . 109.5 ?
H2B1 C2B H2B3 . . 109.5 ?
H2B2 C2B H2B3 . . 109.5 ?

loop_
_geom_bond_atom_site_label_1
_geom_bond_atom_site_label_2
_geom_bond_site_symmetry_2
_geom_bond_distance
_geom_bond_publ_flag
Cu1 N23 . 1.9536(19) y
Cu1 N13 . 1.994(2) y
Cu1 Br1 . 2.3563(5) y
Cu1 Br2 . 2.3608(5) y
N11 C12 . 1.354(3) ?
N11 C11 . 1.390(3) ?
N11 C18 . 1.470(3) ?
N13 C12 . 1.332(3) ?
N13 C13 . 1.400(3) ?
N21 C22 . 1.352(3) ?
N21 C21 . 1.391(3) ?
N21 C28 . 1.474(3) ?
N23 C22 . 1.325(3) ?
N23 C23 . 1.391(3) ?
C1 C22 . 1.500(3) ?
C1 C12 . 1.506(3) ?
C1 C2 . 1.554(3) ?
C1 H1 . 1.0000 ?
C2 C3 . 1.522(3) ?
C2 H2A . 0.9900 ?
C2 H2B . 0.9900 ?
C3 C4 . 1.527(4) ?
C3 H3A . 0.9900 ?
C3 H3B . 0.9900 ?
C4 C5 . 1.517(4) ?
C4 H4A . 0.9900 ?
C4 H4B . 0.9900 ?
C5 H5A . 0.9800 ?
C5 H5B . 0.9800 ?
C5 H5C . 0.9800 ?
C11 C17 . 1.390(3) ?
C11 C13 . 1.398(3) ?
C13 C14 . 1.396(3) ?
C14 C15 . 1.377(3) ?
C14 H14 . 0.9500 ?
C15 C16 . 1.400(4) ?
C15 H15 . 0.9500 ?
C16 C17 . 1.377(4) ?
C16 H16 . 0.9500 ?
C17 H17 . 0.9500 ?
C18 C19 . 1.523(4) ?
C18 H18A . 0.9900 ?
C18 H18B . 0.9900 ?
C19 C1A . 1.523(4) ?
C19 H19A . 0.9900 ?
C19 H19B . 0.9900 ?
C1A C1B . 1.522(4) ?
C1A H1A1 . 0.9900 ?
C1A H1A2 . 0.9900 ?
C1B H1B1 . 0.9800 ?
C1B H1B2 . 0.9800 ?
C1B H1B3 . 0.9800 ?
C21 C27 . 1.394(3) ?
C21 C23 . 1.397(3) ?
C23 C24 . 1.395(3) ?
C24 C25 . 1.381(3) ?
C24 H24 . 0.9500 ?
C25 C26 . 1.403(4) ?
C25 H25 . 0.9500 ?
C26 C27 . 1.384(4) ?
C26 H26 . 0.9500 ?
C27 H27 . 0.9500 ?
C29 C28 . 1.517(4) ?
C29 C2A . 1.519(4) ?
C29 H29A . 0.9900 ?
C29 H29B . 0.9900 ?
C28 H28A . 0.9900 ?
C28 H28B . 0.9900 ?
C2A C2B . 1.526(4) ?
C2A H2A1 . 0.9900 ?
C2A H2A2 . 0.9900 ?
C2B H2B1 . 0.9800 ?
C2B H2B2 . 0.9800 ?
C2B H2B3 . 0.9800 ?

loop_
_geom_hbond_atom_site_label_D
_geom_hbond_atom_site_label_H
_geom_hbond_atom_site_label_A
_geom_hbond_site_symmetry_A
_geom_hbond_distance_DH
_geom_hbond_distance_HA
_geom_hbond_distance_DA
_geom_hbond_angle_DHA
C14 H14 Br1 . 0.95 2.79 3.551(3) 138
C17 H17 Br2 4_665 0.95 2.90 3.606(3) 132
C18 H18A Br1 2_555 0.99 2.86 3.741(3) 148
C5 H5B Cg1 2 0.98 2.87 3.631(3) 135
C2B H2B1 Cg1 4_666 0.98 2.82 3.777(3) 165

loop_
_geom_torsion_atom_site_label_1
_geom_torsion_atom_site_label_2
_geom_torsion_atom_site_label_3
_geom_torsion_atom_site_label_4
_geom_torsion_site_symmetry_1
_geom_torsion_site_symmetry_2
_geom_torsion_site_symmetry_3
_geom_torsion_site_symmetry_4
_geom_torsion
_geom_torsion_publ_flag
N23 Cu1 N13 C12 . . . . -27.22(18) ?
Br1 Cu1 N13 C12 . . . . -160.30(16) ?
Br2 Cu1 N13 C12 . . . . 75.19(19) ?
N23 Cu1 N13 C13 . . . . 154.6(2) ?
Br1 Cu1 N13 C13 . . . . 21.6(2) ?
Br2 Cu1 N13 C13 . . . . -102.9(2) ?
N13 Cu1 N23 C22 . . . . 26.70(19) ?
Br1 Cu1 N23 C22 . . . . 139.59(16) ?
Br2 Cu1 N23 C22 . . . . -108.60(18) ?
N13 Cu1 N23 C23 . . . . -147.9(2) ?
Br1 Cu1 N23 C23 . . . . -35.1(2) ?
Br2 Cu1 N23 C23 . . . . 76.75(19) ?
C22 C1 C2 C3 . . . . 56.9(3) ?
C12 C1 C2 C3 . . . . 178.0(2) ?
C1 C2 C3 C4 . . . . -168.1(2) ?
C2 C3 C4 C5 . . . . -56.2(3) ?
C12 N11 C11 C17 . . . . 177.0(3) ?
C18 N11 C11 C17 . . . . -0.6(4) ?
C12 N11 C11 C13 . . . . -0.1(3) ?
C18 N11 C11 C13 . . . . -177.6(2) ?
C13 N13 C12 N11 . . . . -0.2(3) ?
Cu1 N13 C12 N11 . . . . -178.77(15) ?
C13 N13 C12 C1 . . . . 173.4(2) ?
Cu1 N13 C12 C1 . . . . -5.2(3) ?
C11 N11 C12 N13 . . . . 0.2(3) ?
C18 N11 C12 N13 . . . . 177.7(2) ?
C11 N11 C12 C1 . . . . -173.5(2) ?
C18 N11 C12 C1 . . . . 4.0(4) ?
C22 C1 C12 N13 . . . . 46.7(3) ?
C2 C1 C12 N13 . . . . -74.2(3) ?
C22 C1 C12 N11 . . . . -140.4(2) ?
C2 C1 C12 N11 . . . . 98.7(3) ?
C17 C11 C13 C14 . . . . -0.1(4) ?
N11 C11 C13 C14 . . . . 177.3(2) ?
C17 C11 C13 N13 . . . . -177.5(2) ?
N11 C11 C13 N13 . . . . -0.1(3) ?
C12 N13 C13 C14 . . . . -176.8(2) ?
Cu1 N13 C13 C14 . . . . 1.6(4) ?
C12 N13 C13 C11 . . . . 0.2(3) ?
Cu1 N13 C13 C11 . . . . 178.54(16) ?
C11 C13 C14 C15 . . . . 0.2(3) ?
N13 C13 C14 C15 . . . . 176.9(2) ?
C13 C14 C15 C16 . . . . -0.2(4) ?
C14 C15 C16 C17 . . . . 0.0(4) ?
C15 C16 C17 C11 . . . . 0.1(4) ?
N11 C11 C17 C16 . . . . -176.7(3) ?
C13 C11 C17 C16 . . . . -0.1(4) ?
C12 N11 C18 C19 . . . . 91.0(3) ?
C11 N11 C18 C19 . . . . -91.9(3) ?
N11 C18 C19 C1A . . . . 70.4(3) ?
C18 C19 C1A C1B . . . . -178.6(2) ?
C22 N21 C21 C27 . . . . 178.3(3) ?
C28 N21 C21 C27 . . . . -1.4(4) ?
C22 N21 C21 C23 . . . . -1.1(3) ?
C28 N21 C21 C23 . . . . 179.1(2) ?
C23 N23 C22 N21 . . . . -0.7(3) ?
Cu1 N23 C22 N21 . . . . -176.26(15) ?
C23 N23 C22 C1 . . . . -177.4(2) ?
Cu1 N23 C22 C1 . . . . 7.0(3) ?
C21 N21 C22 N23 . . . . 1.1(3) ?
C28 N21 C22 N23 . . . . -179.1(2) ?
C21 N21 C22 C1 . . . . 177.7(2) ?
C28 N21 C22 C1 . . . . -2.5(4) ?
C12 C1 C22 N23 . . . . -47.6(3) ?
C2 C1 C22 N23 . . . . 71.8(3) ?
C12 C1 C22 N21 . . . . 136.1(2) ?
C2 C1 C22 N21 . . . . -104.5(3) ?
C22 N23 C23 C24 . . . . -179.5(2) ?
Cu1 N23 C23 C24 . . . . -4.1(4) ?
C22 N23 C23 C21 . . . . -0.1(3) ?
Cu1 N23 C23 C21 . . . . 175.39(16) ?
N21 C21 C23 N23 . . . . 0.7(3) ?
C27 C21 C23 N23 . . . . -178.8(2) ?
N21 C21 C23 C24 . . . . -179.7(2) ?
C27 C21 C23 C24 . . . . 0.7(4) ?
N23 C23 C24 C25 . . . . 178.5(2) ?
C21 C23 C24 C25 . . . . -1.0(4) ?
C23 C24 C25 C26 . . . . 0.3(4) ?
C24 C25 C26 C27 . . . . 0.5(4) ?
C25 C26 C27 C21 . . . . -0.7(4) ?
N21 C21 C27 C26 . . . . -179.3(2) ?
C23 C21 C27 C26 . . . . 0.1(4) ?
C22 N21 C28 C29 . . . . -83.8(3) ?
C21 N21 C28 C29 . . . . 95.9(3) ?
C2A C29 C28 N21 . . . . -61.6(3) ?
C28 C29 C2A C2B . . . . -179.3(2) ?
